data_4116723
loop_
_publ_author_name
'Aaron L. Odom'
'Polly L. Arnold'
'Christopher C. Cummins'

_publ_contact_author
;
    Christopher C. Cummins
    Massachusetts Institute of Technology
    Department of Chemistry
    77 Massachusetts Ave.
    Cambridge, MA 02139-4307
    USA
;
_publ_contact_author_email ccummins@mit.edu
_publ_contact_author_fax '(1) 617 253 7030'
_publ_contact_author_phone '(1) 617 253 5332'
_publ_section_title
;
 Heterodinuclear Uranium/Molybdenum Dinitrogen Complexes
;
_journal_name_full 'Journal of the American Chemical Society'
_journal_page_first 5836
_journal_page_last 5837
_journal_paper_doi 10.1021/ja980095t
_journal_volume 120
_journal_year 1998
_chemical_formula_sum 'C40 H62 N3 O U'
_chemical_formula_weight 838.96
_chemical_name_systematic tetrahydrofurantris(N-tert-butyl-3,5-dimethyl-anilido)uranium(III)
_space_group_IT_number 14
_symmetry_cell_setting monoclinic
_symmetry_space_group_name_Hall '-P 2yn'
_symmetry_space_group_name_H-M 'P 1 21/n 1'
_atom_sites_solution_hydrogens geom
_atom_sites_solution_primary direct
_atom_sites_solution_secondary difmap
_audit_creation_method SHELXL
_cell_angle_alpha 90.00
_cell_angle_beta 91.58(3)
_cell_angle_gamma 90.00
_cell_formula_units_Z 4
_cell_length_a 13.614(9)
_cell_length_b 18.081(6)
_cell_length_c 16.437(9)
_cell_measurement_temperature 183(2)
_cell_measurement_theta_max 23.29
_cell_measurement_theta_min 1.67
_cell_volume 4045(4)
_computing_cell_refinement 'Siemens XSCANS'
_computing_data_collection 'Siemens XSCANS'
_computing_data_reduction 'Siemens SHELXTL'
_computing_molecular_graphics 'Siemens SHELXTL'
_computing_publication_material 'Siemens SHELXTL'
_computing_structure_refinement 'SHELXL-93 (Sheldrick, 1993)'
_computing_structure_solution 'SHELXS-86 (Sheldrick, 1990)'
_diffrn_ambient_temperature 183(2)
_diffrn_measurement_device 'Siemens P4'
_diffrn_measurement_method '\w scans'
_diffrn_radiation_monochromator graphite
_diffrn_radiation_source 'fine-focus sealed tube'
_diffrn_radiation_type MoK\a
_diffrn_radiation_wavelength 0.71073
_diffrn_reflns_av_R_equivalents 0.0949
_diffrn_reflns_av_sigmaI/netI 0.1726
_diffrn_reflns_limit_h_max 10
_diffrn_reflns_limit_h_min -15
_diffrn_reflns_limit_k_max 18
_diffrn_reflns_limit_k_min -19
_diffrn_reflns_limit_l_max 17
_diffrn_reflns_limit_l_min -10
_diffrn_reflns_number 7024
_diffrn_reflns_theta_max 23.29
_diffrn_reflns_theta_min 1.67
_exptl_absorpt_coefficient_mu 4.044
_exptl_absorpt_correction_T_max 0.9780
_exptl_absorpt_correction_T_min 0.4415
_exptl_absorpt_correction_type 'semi-empirical from pseudo psi-scans'
_exptl_crystal_colour black
_exptl_crystal_density_diffrn 1.378
_exptl_crystal_description plate
_exptl_crystal_F_000 1692
_exptl_crystal_size_max 0.54
_exptl_crystal_size_mid 0.32
_exptl_crystal_size_min 0.13
_refine_diff_density_max 0.777
_refine_diff_density_min -0.850
_refine_diff_density_rms 0.150
_refine_ls_extinction_coef 0.00000(8)
_refine_ls_extinction_expression Fc^*^=kFc[1+0.001xFc^2^\l^3^/sin(2\q)]^-1/4^
_refine_ls_extinction_method SHELXL
_refine_ls_goodness_of_fit_all 1.064
_refine_ls_goodness_of_fit_obs 1.112
_refine_ls_matrix_type full
_refine_ls_number_parameters 407
_refine_ls_number_reflns 5227
_refine_ls_number_restraints 0
_refine_ls_restrained_S_all 1.111
_refine_ls_restrained_S_obs 1.112
_refine_ls_R_factor_all 0.1571
_refine_ls_R_factor_obs 0.0681
_refine_ls_shift/esd_max -0.017
_refine_ls_shift/esd_mean 0.000
_refine_ls_structure_factor_coef Fsqd
_refine_ls_weighting_details 'w=1/[\s^2^(Fo^2^)+(0.0463P)^2^+3.6922P] where P=(Fo^2^+2Fc^2^)/3'
_refine_ls_weighting_scheme calc
_refine_ls_wR_factor_all 0.1655
_refine_ls_wR_factor_obs 0.1164
_reflns_number_observed 2754
_reflns_number_total 5231
_reflns_observed_criterion >2sigma(I)
_cod_data_source_file ja980095t_1.cif
_cod_data_source_block f
_cod_depositor_comments
;
The following automatic conversions were performed:

'_refine_ls_weighting_scheme' value 'calc
w=1/[\s^2^(Fo^2^)+(0.0463P)^2^+3.6922P] where P=(Fo^2^+2Fc^2^)/3' was
changed to 'calc'. New tag '_refine_ls_weighting_details' was
created. The value of the new tag was set to
'w=1/[\s^2^(Fo^2^)+(0.0463P)^2^+3.6922P] where P=(Fo^2^+2Fc^2^)/3'.

Automatic conversion script
Id: cif_fix_values 3143 2015-03-26 13:38:13Z robertas 
;
_cod_original_cell_volume 4044.8(36)
_cod_database_code 4116723

loop_
_symmetry_equiv_pos_as_xyz
'x, y, z'
'-x+1/2, y+1/2, -z+1/2'
'-x, -y, -z'
'x-1/2, -y-1/2, z-1/2'

loop_
_atom_site_aniso_label
_atom_site_aniso_U_11
_atom_site_aniso_U_22
_atom_site_aniso_U_33
_atom_site_aniso_U_23
_atom_site_aniso_U_13
_atom_site_aniso_U_12
U 0.0533(5) 0.0325(4) 0.0476(4) 0.0019(4) 0.0002(3) 0.0000(5)
O 0.051(9) 0.058(9) 0.082(9) -0.015(8) -0.002(7) 0.030(7)
N1 0.049(10) 0.044(9) 0.031(8) -0.009(7) -0.008(8) 0.012(7)
N2 0.094(13) 0.029(10) 0.045(9) 0.006(7) 0.003(8) 0.011(8)
N3 0.036(10) 0.040(9) 0.059(9) 0.003(8) -0.013(8) 0.001(8)
C1 0.091(23) 0.177(31) 0.137(24) -0.039(26) 0.006(20) -0.037(24)
C2 0.335(70) 0.317(65) 0.199(49) -0.029(47) -0.092(49) 0.266(58)
C3 0.277(58) 0.094(27) 0.282(56) 0.075(35) -0.126(52) 0.017(30)
C4 0.219(39) 0.215(37) 0.171(29) 0.179(28) 0.054(26) 0.056(31)
C11 0.059(14) 0.046(12) 0.044(13) -0.007(11) 0.014(11) 0.004(10)
C12 0.079(16) 0.046(13) 0.050(13) 0.011(10) -0.012(12) 0.003(10)
C13 0.076(17) 0.103(18) 0.019(12) -0.013(12) -0.028(11) -0.026(14)
C14 0.076(19) 0.071(18) 0.102(22) 0.038(17) 0.019(17) 0.010(15)
C15 0.100(20) 0.060(17) 0.068(17) 0.024(14) 0.002(15) 0.004(14)
C16 0.101(19) 0.045(14) 0.050(14) -0.009(11) 0.010(13) -0.005(12)
C17 0.060(15) 0.046(13) 0.050(12) -0.002(9) -0.016(11) -0.004(10)
C18 0.074(15) 0.047(13) 0.078(14) 0.022(10) -0.043(12) -0.023(10)
C19 0.060(16) 0.079(16) 0.114(17) 0.022(13) 0.007(14) 0.000(12)
C21 0.103(17) 0.047(13) 0.039(10) -0.002(11) 0.021(11) -0.011(13)
C22 0.060(14) 0.058(12) 0.028(10) -0.017(9) -0.041(10) -0.008(11)
C23 0.116(21) 0.026(12) 0.070(14) -0.002(10) -0.008(14) 0.022(12)
C24 0.091(20) 0.057(16) 0.105(19) -0.045(15) -0.046(16) 0.031(15)
C25 0.109(21) 0.048(16) 0.065(15) -0.011(12) 0.009(14) 0.001(15)
C26 0.083(16) 0.037(14) 0.042(11) -0.011(9) 0.029(11) 0.009(10)
C27 0.080(17) 0.051(12) 0.058(14) 0.001(11) 0.004(13) 0.011(12)
C28 0.147(23) 0.049(13) 0.090(16) 0.017(12) 0.025(16) 0.017(15)
C29 0.093(17) 0.076(14) 0.068(13) 0.005(14) -0.028(12) 0.009(14)
C31 0.079(17) 0.015(9) 0.047(13) -0.007(9) -0.015(13) -0.016(10)
C32 0.066(16) 0.060(13) 0.055(14) 0.003(11) -0.022(12) 0.018(11)
C33 0.104(22) 0.059(14) 0.062(17) -0.005(12) -0.042(16) 0.011(14)
C34 0.065(17) 0.051(13) 0.085(17) -0.001(13) -0.028(15) -0.010(12)
C35 0.049(16) 0.109(18) 0.067(16) 0.037(14) -0.006(13) 0.017(13)
C36 0.054(16) 0.083(15) 0.048(13) -0.011(12) -0.019(13) -0.016(13)
C37 0.054(15) 0.038(12) 0.076(15) -0.003(10) 0.003(12) -0.005(10)
C38 0.051(15) 0.041(12) 0.109(16) -0.006(11) -0.012(13) -0.007(10)
C39 0.112(20) 0.066(15) 0.094(17) -0.026(13) 0.018(15) 0.009(14)
C110 0.094(17) 0.049(12) 0.108(16) 0.036(13) -0.043(13) -0.033(13)
C131 0.234(36) 0.128(24) 0.077(16) -0.018(17) -0.061(19) -0.059(23)
C151 0.142(25) 0.080(18) 0.119(20) 0.053(15) -0.024(17) -0.005(16)
C210 0.070(17) 0.062(14) 0.086(15) -0.012(11) 0.003(13) -0.026(12)
C231 0.128(23) 0.039(13) 0.140(20) 0.031(14) 0.027(17) -0.010(13)
C251 0.174(27) 0.100(19) 0.079(16) 0.003(14) 0.058(17) 0.041(18)
C310 0.080(17) 0.047(13) 0.172(23) 0.002(15) 0.020(16) 0.000(13)
C331 0.177(30) 0.126(22) 0.078(18) 0.029(16) -0.040(18) 0.028(21)
C351 0.043(16) 0.273(38) 0.150(23) -0.034(26) 0.035(17) -0.017(21)

loop_
_atom_site_label
_atom_site_type_symbol
_atom_site_fract_x
_atom_site_fract_y
_atom_site_fract_z
_atom_site_U_iso_or_equiv
_atom_site_thermal_displace_type
_atom_site_occupancy
_atom_site_calc_flag
_atom_site_refinement_flags
U U 0.47977(5) 0.79778(3) 0.23462(4) 0.0445(3) Uani 1 d .
O O 0.6080(9) 0.7128(7) 0.2958(8) 0.064(4) Uani 1 d .
N1 N 0.3200(10) 0.7727(7) 0.2673(8) 0.041(4) Uani 1 d .
N2 N 0.4917(11) 0.7827(7) 0.0936(8) 0.056(4) Uani 1 d .
N3 N 0.5137(11) 0.9169(7) 0.2756(8) 0.045(4) Uani 1 d .
C1 C 0.6966(21) 0.6922(18) 0.2576(17) 0.135(11) Uani 1 d .
H1A H 0.7490(21) 0.7295(18) 0.2667(17) 0.162 Uiso 1 calc R
H1B H 0.6861(21) 0.6840(18) 0.1985(17) 0.162 Uiso 1 calc R
C2 C 0.7190(41) 0.6221(31) 0.3016(24) 0.286(38) Uani 1 d .
H2A H 0.6915(41) 0.5801(31) 0.2697(24) 0.343 Uiso 1 calc R
H2B H 0.7911(41) 0.6155(31) 0.3060(24) 0.343 Uiso 1 calc R
C3 C 0.6830(38) 0.6211(21) 0.3742(25) 0.220(26) Uani 1 d .
H3A H 0.7353(38) 0.6294(21) 0.4163(25) 0.264 Uiso 1 calc R
H3B H 0.6505(38) 0.5732(21) 0.3850(25) 0.264 Uiso 1 calc R
C4 C 0.6122(26) 0.6815(18) 0.3733(18) 0.201(18) Uani 1 d .
H4A H 0.5466(26) 0.6626(18) 0.3874(18) 0.241 Uiso 1 calc R
H4B H 0.6323(26) 0.7193(18) 0.4140(18) 0.241 Uiso 1 calc R
C11 C 0.3398(14) 0.7346(10) 0.3414(12) 0.049(5) Uani 1 d .
C12 C 0.3763(14) 0.7730(10) 0.4100(11) 0.058(6) Uani 1 d .
H12A H 0.3816(14) 0.8254(10) 0.4078(11) 0.070 Uiso 1 calc R
C13 C 0.4054(15) 0.7355(14) 0.4828(11) 0.066(6) Uani 1 d .
C14 C 0.3939(17) 0.6619(15) 0.4912(16) 0.083(8) Uani 1 d .
H14A H 0.4095(17) 0.6380(15) 0.5414(16) 0.099 Uiso 1 calc R
C15 C 0.3594(18) 0.6226(13) 0.4258(15) 0.076(7) Uani 1 d .
C16 C 0.3305(15) 0.6584(11) 0.3551(12) 0.065(6) Uani 1 d .
H16A H 0.3022(15) 0.6293(11) 0.3124(12) 0.078 Uiso 1 calc R
C17 C 0.2189(15) 0.7770(9) 0.2373(11) 0.052(5) Uani 1 d .
C18 C 0.2240(14) 0.8177(8) 0.1579(10) 0.067(6) Uani 1 d .
H18A H 0.2537(14) 0.8664(8) 0.1672(10) 0.101 Uiso 1 calc R
H18B H 0.1576(14) 0.8238(8) 0.1343(10) 0.101 Uiso 1 calc R
H18C H 0.2641(14) 0.7895(8) 0.1202(10) 0.101 Uiso 1 calc R
C19 C 0.1573(14) 0.8230(10) 0.2967(12) 0.084(7) Uani 1 d .
H19A H 0.1536(14) 0.7968(10) 0.3487(12) 0.126 Uiso 1 calc R
H19B H 0.0909(14) 0.8300(10) 0.2734(12) 0.126 Uiso 1 calc R
H19C H 0.1885(14) 0.8713(10) 0.3056(12) 0.126 Uiso 1 calc R
C21 C 0.5239(15) 0.7111(11) 0.0875(9) 0.062(6) Uani 1 d .
C22 C 0.4616(13) 0.6602(9) 0.1329(9) 0.049(5) Uani 1 d .
H22A H 0.3952(13) 0.6630(9) 0.1055(9) 0.059 Uiso 1 calc R
C23 C 0.4866(18) 0.5802(10) 0.1361(12) 0.071(7) Uani 1 d .
C24 C 0.5684(19) 0.5576(12) 0.0940(14) 0.085(8) Uani 1 d .
H24A H 0.5858(19) 0.5068(12) 0.0945(14) 0.102 Uiso 1 calc R
C25 C 0.6258(18) 0.6073(12) 0.0510(12) 0.074(7) Uani 1 d .
C26 C 0.6015(14) 0.6787(10) 0.0462(10) 0.054(6) Uani 1 d .
H26A H 0.6395(14) 0.7096(10) 0.0126(10) 0.064 Uiso 1 calc R
C27 C 0.5063(16) 0.8339(10) 0.0240(12) 0.063(6) Uani 1 d .
C28 C 0.4429(16) 0.8999(10) 0.0393(11) 0.095(8) Uani 1 d .
H28A H 0.3752(16) 0.8837(10) 0.0478(11) 0.143 Uiso 1 calc R
H28B H 0.4442(16) 0.9332(10) -0.0077(11) 0.143 Uiso 1 calc R
H28C H 0.4678(16) 0.9261(10) 0.0879(11) 0.143 Uiso 1 calc R
C29 C 0.4657(14) 0.8007(10) -0.0566(10) 0.079(6) Uani 1 d .
H29A H 0.5042(14) 0.7569(10) -0.0705(10) 0.119 Uiso 1 calc R
H29B H 0.4704(14) 0.8375(10) -0.1002(10) 0.119 Uiso 1 calc R
H29C H 0.3968(14) 0.7866(10) -0.0505(10) 0.119 Uiso 1 calc R
C31 C 0.6122(17) 0.9062(8) 0.3051(11) 0.048(5) Uani 1 d .
C32 C 0.6359(15) 0.8887(9) 0.3850(12) 0.061(6) Uani 1 d .
H32A H 0.5847(15) 0.8846(9) 0.4229(12) 0.073 Uiso 1 calc R
C33 C 0.7342(20) 0.8767(11) 0.4122(13) 0.076(7) Uani 1 d .
C34 C 0.8044(16) 0.8736(10) 0.3551(14) 0.068(6) Uani 1 d .
H34A H 0.8691(16) 0.8586(10) 0.3710(14) 0.081 Uiso 1 calc R
C35 C 0.7846(16) 0.8915(12) 0.2753(13) 0.075(7) Uani 1 d .
C36 C 0.6890(16) 0.9064(10) 0.2521(11) 0.062(6) Uani 1 d .
H36A H 0.6750(16) 0.9173(10) 0.1964(11) 0.075 Uiso 1 calc R
C37 C 0.4665(14) 0.9874(10) 0.2928(12) 0.056(5) Uani 1 d .
C38 C 0.3649(13) 0.9870(9) 0.2565(11) 0.067(6) Uani 1 d .
H38A H 0.3673(13) 0.9750(9) 0.1985(11) 0.101 Uiso 1 calc R
H38B H 0.3351(13) 1.0359(9) 0.2631(11) 0.101 Uiso 1 calc R
H38C H 0.3253(13) 0.9499(9) 0.2842(11) 0.101 Uiso 1 calc R
C39 C 0.4553(16) 1.0065(10) 0.3826(11) 0.090(7) Uani 1 d .
H39A H 0.5202(16) 1.0076(10) 0.4098(11) 0.136 Uiso 1 calc R
H39B H 0.4144(16) 0.9691(10) 0.4083(11) 0.136 Uiso 1 calc R
H39C H 0.4241(16) 1.0551(10) 0.3873(11) 0.136 Uiso 1 calc R
C110 C 0.1722(14) 0.7017(9) 0.2191(11) 0.085(7) Uani 1 d .
H11A H 0.1677(14) 0.6735(9) 0.2698(11) 0.127 Uiso 1 calc R
H11B H 0.2128(14) 0.6745(9) 0.1809(11) 0.127 Uiso 1 calc R
H11C H 0.1062(14) 0.7088(9) 0.1950(11) 0.127 Uiso 1 calc R
C131 C 0.4464(21) 0.7844(12) 0.5532(12) 0.148(12) Uani 1 d .
H13A H 0.4491(21) 0.8360(12) 0.5352(12) 0.222 Uiso 1 calc R
H13B H 0.5126(21) 0.7677(12) 0.5692(12) 0.222 Uiso 1 calc R
H13C H 0.4034(21) 0.7806(12) 0.5999(12) 0.222 Uiso 1 calc R
C151 C 0.3450(18) 0.5383(11) 0.4325(13) 0.114(9) Uani 1 d .
H15A H 0.3199(18) 0.5189(11) 0.3803(13) 0.171 Uiso 1 calc R
H15B H 0.2979(18) 0.5276(11) 0.4750(13) 0.171 Uiso 1 calc R
H15C H 0.4081(18) 0.5148(11) 0.4466(13) 0.171 Uiso 1 calc R
C210 C 0.6111(14) 0.8613(10) 0.0110(11) 0.073(6) Uani 1 d .
H21A H 0.6540(14) 0.8189(10) 0.0009(11) 0.109 Uiso 1 calc R
H21B H 0.6350(14) 0.8876(10) 0.0598(11) 0.109 Uiso 1 calc R
H21C H 0.6114(14) 0.8948(10) -0.0358(11) 0.109 Uiso 1 calc R
C231 C 0.4221(17) 0.5301(10) 0.1847(13) 0.102(8) Uani 1 d .
H23A H 0.3694(17) 0.5592(10) 0.2085(13) 0.153 Uiso 1 calc R
H23B H 0.4615(17) 0.5065(10) 0.2282(13) 0.153 Uiso 1 calc R
H23C H 0.3934(17) 0.4920(10) 0.1489(13) 0.153 Uiso 1 calc R
C251 C 0.7121(19) 0.5763(12) 0.0064(11) 0.117(9) Uani 1 d .
H25A H 0.7180(19) 0.5232(12) 0.0174(11) 0.175 Uiso 1 calc R
H25B H 0.7725(19) 0.6015(12) 0.0250(11) 0.175 Uiso 1 calc R
H25C H 0.7020(19) 0.5843(12) -0.0522(11) 0.175 Uiso 1 calc R
C310 C 0.5306(15) 1.0489(10) 0.2543(13) 0.099(8) Uani 1 d .
H31A H 0.5968(15) 1.0477(10) 0.2793(13) 0.149 Uiso 1 calc R
H31B H 0.5007(15) 1.0973(10) 0.2637(13) 0.149 Uiso 1 calc R
H31C H 0.5346(15) 1.0402(10) 0.1956(13) 0.149 Uiso 1 calc R
C331 C 0.7553(20) 0.8565(12) 0.5002(12) 0.128(10) Uani 1 d .
H33A H 0.6954(20) 0.8623(12) 0.5312(12) 0.192 Uiso 1 calc R
H33B H 0.8067(20) 0.8890(12) 0.5229(12) 0.192 Uiso 1 calc R
H33C H 0.7775(20) 0.8050(12) 0.5035(12) 0.192 Uiso 1 calc R
C351 C 0.8630(16) 0.8878(17) 0.2149(14) 0.154(12) Uani 1 d .
H35A H 0.8362(16) 0.9024(17) 0.1613(14) 0.232 Uiso 1 calc R
H35B H 0.8883(16) 0.8372(17) 0.2122(14) 0.232 Uiso 1 calc R
H35C H 0.9165(16) 0.9215(17) 0.2311(14) 0.232 Uiso 1 calc R

loop_
_atom_type_symbol
_atom_type_description
_atom_type_scat_dispersion_real
_atom_type_scat_dispersion_imag
_atom_type_scat_source
C C 0.0033 0.0016 'International Tables Vol C Tables 4.2.6.8 and 6.1.1.4'
H H 0.0000 0.0000 'International Tables Vol C Tables 4.2.6.8 and 6.1.1.4'
N N 0.0061 0.0033 'International Tables Vol C Tables 4.2.6.8 and 6.1.1.4'
O O 0.0106 0.0060 'International Tables Vol C Tables 4.2.6.8 and 6.1.1.4'
U U -9.6767 9.6646 'International Tables Vol C Tables 4.2.6.8 and 6.1.1.4'

loop_
_geom_angle_atom_site_label_1
_geom_angle_atom_site_label_2
_geom_angle_atom_site_label_3
_geom_angle
N3 U N1 107.5(5)
N3 U N2 112.3(5)
N1 U N2 107.5(5)
N3 U O 108.9(5)
N1 U O 115.9(5)
N2 U O 105.0(4)
N3 U C11 109.0(5)
N1 U C11 29.4(4)
N2 U C11 128.7(5)
O U C11 88.7(5)
N3 U C31 29.2(4)
N1 U C31 128.7(5)
N2 U C31 114.6(5)
O U C31 80.5(5)
C11 U C31 116.4(6)
N3 U C21 133.8(5)
N1 U C21 107.5(5)
N2 U C21 26.9(4)
O U C21 81.3(5)
C11 U C21 116.3(5)
C31 U C21 123.3(6)
N3 U C22 162.1(5)
N1 U C22 84.4(5)
N2 U C22 50.2(4)
O U C22 76.2(4)
C11 U C22 88.0(5)
C31 U C22 145.8(6)
C21 U C22 28.5(4)
C4 O C1 106.4(19)
C4 O U 128.6(16)
C1 O U 124.8(17)
C11 N1 C17 118.3(14)
C11 N1 U 97.9(10)
C17 N1 U 143.5(11)
C21 N2 C27 118.8(14)
C21 N2 U 102.3(10)
C27 N2 U 134.6(10)
C31 N3 C37 117.9(14)
C31 N3 U 98.8(9)
C37 N3 U 142.1(12)
O C1 C2 100.0(28)
C3 C2 C1 112.3(43)
C2 C3 C4 104.2(37)
O C4 C3 108.9(28)
C16 C11 C12 112.9(18)
C16 C11 N1 126.8(18)
C12 C11 N1 120.3(16)
C16 C11 U 123.7(13)
C12 C11 U 93.9(11)
N1 C11 U 52.7(8)
C11 C12 C13 121.6(17)
C14 C13 C12 121.8(19)
C14 C13 C131 121.8(23)
C12 C13 C131 116.3(21)
C13 C14 C15 118.2(23)
C14 C15 C16 120.4(22)
C14 C15 C151 120.0(22)
C16 C15 C151 119.4(23)
C15 C16 C11 124.9(20)
N1 C17 C18 104.8(15)
N1 C17 C110 113.8(14)
C18 C17 C110 107.2(14)
N1 C17 C19 109.8(14)
C18 C17 C19 108.9(15)
C110 C17 C19 111.9(17)
N2 C21 C26 132.7(17)
N2 C21 C22 111.4(17)
C26 C21 C22 115.9(17)
N2 C21 U 50.8(8)
C26 C21 U 142.3(13)
C22 C21 U 77.5(9)
C21 C22 C23 119.5(18)
C21 C22 U 74.0(9)
C23 C22 U 140.4(11)
C24 C23 C22 117.0(20)
C24 C23 C231 125.1(19)
C22 C23 C231 117.9(20)
C23 C24 C25 122.1(20)
C26 C25 C24 120.7(22)
C26 C25 C251 121.7(22)
C24 C25 C251 117.5(20)
C25 C26 C21 124.5(19)
N2 C27 C28 106.0(15)
N2 C27 C210 116.9(16)
C28 C27 C210 108.0(17)
N2 C27 C29 111.4(15)
C28 C27 C29 105.1(17)
C210 C27 C29 108.6(16)
C36 C31 C32 116.2(20)
C36 C31 N3 120.5(17)
C32 C31 N3 123.1(19)
C36 C31 U 102.9(11)
C32 C31 U 110.7(12)
N3 C31 U 52.0(7)
C31 C32 C33 121.9(20)
C34 C33 C32 117.8(19)
C34 C33 C331 122.1(23)
C32 C33 C331 119.4(24)
C33 C34 C35 121.8(21)
C34 C35 C36 118.2(20)
C34 C35 C351 120.3(22)
C36 C35 C351 121.2(20)
C35 C36 C31 123.6(19)
N3 C37 C38 109.1(15)
N3 C37 C39 116.1(15)
C38 C37 C39 105.7(16)
N3 C37 C310 106.9(15)
C38 C37 C310 111.4(16)
C39 C37 C310 107.6(16)

loop_
_geom_bond_atom_site_label_1
_geom_bond_atom_site_label_2
_geom_bond_distance
U N3 2.300(12)
U N1 2.300(14)
U N2 2.345(13)
U O 2.515(11)
U C11 2.86(2)
U C31 2.89(2)
U C21 2.96(2)
U C22 3.004(15)
O C4 1.39(2)
O C1 1.42(3)
N1 C11 1.42(2)
N1 C17 1.45(2)
N2 C21 1.37(2)
N2 C27 1.49(2)
N3 C31 1.43(2)
N3 C37 1.46(2)
C1 C2 1.49(5)
C2 C3 1.30(5)
C3 C4 1.46(4)
C11 C16 1.40(2)
C11 C12 1.40(2)
C12 C13 1.42(2)
C13 C14 1.35(3)
C13 C131 1.55(2)
C14 C15 1.36(3)
C15 C16 1.38(2)
C15 C151 1.54(3)
C17 C18 1.50(2)
C17 C110 1.53(2)
C17 C19 1.55(2)
C21 C26 1.40(2)
C21 C22 1.47(2)
C22 C23 1.49(2)
C23 C24 1.39(3)
C23 C231 1.51(3)
C24 C25 1.40(3)
C25 C26 1.33(2)
C25 C251 1.51(3)
C27 C28 1.50(2)
C27 C210 1.53(2)
C27 C29 1.54(2)
C31 C36 1.38(2)
C31 C32 1.38(2)
C32 C33 1.42(3)
C33 C34 1.36(3)
C33 C331 1.51(2)
C34 C35 1.37(2)
C35 C36 1.37(2)
C35 C351 1.48(3)
C37 C38 1.49(2)
C37 C39 1.53(2)
C37 C310 1.56(2)
